data_7049463
loop_
_publ_author_name
'Meng, Ting'
'Qin, Qi-Pin'
'Chen, Zi-Lu'
'Zou, Hua-Hong'
'Wang, Kai'
'Liang, Fu-Pei'

_publ_section_title
;
 Discovery of high in vitro and in vivo antitumor activities of
 organometallic ruthenium(ii)-arene complexes with
 5,7-dihalogenated-2-methyl-8-quinolinol.
;
_journal_issue 16
_journal_name_full 'Dalton transactions (Cambridge, England : 2003)'
_journal_page_first 5352
_journal_page_last 5360
_journal_paper_doi 10.1039/c9dt00866g
_journal_volume 48
_journal_year 2019
_chemical_formula_moiety 'C20 H20 Br2 Cl N O Ru'
_chemical_formula_sum 'C20 H20 Br2 Cl N O Ru'
_chemical_formula_weight 586.71
_space_group_crystal_system monoclinic
_space_group_IT_number 14
_space_group_name_Hall '-P 2yn'
_space_group_name_H-M_alt 'P 1 21/n 1'
_symmetry_space_group_name_Hall '-P 2yn'
_symmetry_space_group_name_H-M 'P 1 21/n 1'
_atom_sites_solution_hydrogens geom
_atom_sites_solution_primary direct
_audit_creation_date 2018-10-30
_audit_creation_method
;
  Olex2 1.2-ac2
  (compiled 2012.03.06 svn.r2239, GUI svn.r4109)
;
_audit_update_record
;
2019-02-03 deposited with the CCDC.    2019-03-26 downloaded from the CCDC.
;
_cell_angle_alpha 90
_cell_angle_beta 102.769(4)
_cell_angle_gamma 90
_cell_formula_units_Z 4
_cell_length_a 14.7664(6)
_cell_length_b 8.2019(3)
_cell_length_c 16.9558(7)
_cell_measurement_reflns_used 3860
_cell_measurement_temperature 293(2)
_cell_measurement_theta_max 28.4550
_cell_measurement_theta_min 3.9590
_cell_volume 2002.77(14)
_computing_cell_refinement 'CrysAlisPro 1.171.38.43 (Rigaku OD, 2015)'
_computing_data_collection 'CrysAlisPro 1.171.38.43 (Rigaku OD, 2015)'
_computing_data_reduction 'CrysAlisPro 1.171.38.43 (Rigaku OD, 2015)'
_computing_molecular_graphics
;
O. V. Dolomanov, L. J. Bourhis, R. J. Gildea, J. A. K. Howard and H. Puschmann,
OLEX2: a complete structure solution, refinement and analysis program.
J. Appl. Cryst. (2009). 42, 339-341.
;
_computing_publication_material
;
O. V. Dolomanov, L. J. Bourhis, R. J. Gildea, J. A. K. Howard and H. Puschmann,
OLEX2: a complete structure solution, refinement and analysis program.
J. Appl. Cryst. (2009). 42, 339-341.
;
_computing_structure_refinement
;
SHELXL, G.M. Sheldrick, Acta Cryst.
(2008). A64, 112-122
;
_computing_structure_solution
;
SHELXS, G.M. Sheldrick, Acta Cryst.
(2008). A64, 112-122
;
_diffrn_ambient_temperature 293(2)
_diffrn_detector 'CCD plate'
_diffrn_detector_area_resol_mean 15.9784
_diffrn_detector_type Eos
_diffrn_measured_fraction_theta_full 0.9964
_diffrn_measured_fraction_theta_max 0.8980
_diffrn_measurement_details
;
List of Runs (angles in degrees, time in seconds):

  # Type    Start    End  Width  t~exp~   \w     \q     \k     \f   Frames
#--------------------------------------------------------------------------
  1  \w    -12.00  88.00   1.00    2.50    --   17.61  77.00 -60.00  100
  2  \w    -50.00  50.00   1.00    2.50    --  -19.96  77.00  30.00  100
  3  \w    -50.00  50.00   1.00    2.50    --  -19.96  77.00 150.00  100
  4  \w    -93.00 -51.00   1.00    2.50    --  -19.96 -19.00  30.00   42
;
_diffrn_measurement_device 'four-circle diffractometer'
_diffrn_measurement_device_type 'SuperNova, Single source at offset, Eos'
_diffrn_measurement_method '\w scans'
_diffrn_orient_matrix_type 'CrysAlisPro convention (1999,Acta A55,543-557)'
_diffrn_orient_matrix_UB_11 0.0077850000
_diffrn_orient_matrix_UB_12 0.0266885000
_diffrn_orient_matrix_UB_13 -0.0377148000
_diffrn_orient_matrix_UB_21 -0.0016930000
_diffrn_orient_matrix_UB_22 0.0822298000
_diffrn_orient_matrix_UB_23 0.0124920000
_diffrn_orient_matrix_UB_31 0.0486467000
_diffrn_orient_matrix_UB_32 -0.0014062000
_diffrn_orient_matrix_UB_33 0.0161188000
_diffrn_radiation_monochromator mirror
_diffrn_radiation_probe x-ray
_diffrn_radiation_type 'Mo K\a'
_diffrn_radiation_wavelength 0.71073
_diffrn_reflns_av_R_equivalents 0.0597
_diffrn_reflns_av_unetI/netI 0.0644
_diffrn_reflns_Laue_measured_fraction_full 0.998
_diffrn_reflns_Laue_measured_fraction_max 0.998
_diffrn_reflns_limit_h_max 18
_diffrn_reflns_limit_h_min -18
_diffrn_reflns_limit_k_max 10
_diffrn_reflns_limit_k_min -10
_diffrn_reflns_limit_l_max 21
_diffrn_reflns_limit_l_min -18
_diffrn_reflns_number 12450
_diffrn_reflns_point_group_measured_fraction_full 0.998
_diffrn_reflns_point_group_measured_fraction_max 0.998
_diffrn_reflns_theta_full 25.242
_diffrn_reflns_theta_max 26.372
_diffrn_reflns_theta_min 3.316
_diffrn_source 'micro-focus sealed X-ray tube'
_diffrn_source_current n/a
_diffrn_source_type 'SuperNova (Mo) X-ray Source'
_diffrn_source_voltage n/a
_exptl_absorpt_coefficient_mu 4.916
_exptl_absorpt_correction_T_max 1.00000
_exptl_absorpt_correction_T_min 0.35676
_exptl_absorpt_correction_type multi-scan
_exptl_absorpt_process_details
;
CrysAlisPro 1.171.38.43 (Rigaku Oxford Diffraction, 2015)
Empirical absorption correction using spherical harmonics,
 implemented in SCALE3 ABSPACK scaling algorithm.
;
_exptl_crystal_colour black
_exptl_crystal_density_diffrn 1.946
_exptl_crystal_description block
_exptl_crystal_F_000 1144
_refine_diff_density_max 0.702
_refine_diff_density_min -1.417
_refine_diff_density_rms 0.165
_refine_ls_extinction_method none
_refine_ls_goodness_of_fit_ref 1.073
_refine_ls_hydrogen_treatment constr
_refine_ls_matrix_type full
_refine_ls_number_parameters 239
_refine_ls_number_reflns 4091
_refine_ls_number_restraints 0
_refine_ls_restrained_S_all 1.073
_refine_ls_R_factor_all 0.0573
_refine_ls_R_factor_gt 0.0441
_refine_ls_shift/su_max 0.001
_refine_ls_shift/su_mean 0.000
_refine_ls_structure_factor_coef Fsqd
_refine_ls_weighting_details 'w=1/[\s^2^(Fo^2^)+(0.0429P)^2^] where P=(Fo^2^+2Fc^2^)/3'
_refine_ls_weighting_scheme calc
_refine_ls_wR_factor_gt 0.0974
_refine_ls_wR_factor_ref 0.1080
_reflns_Friedel_coverage 0.000
_reflns_number_gt 3314
_reflns_number_total 4091
_reflns_threshold_expression 'I > 2\s(I)'
_cod_data_source_file c9dt00866g2.cif
_cod_data_source_block 20181026_qqp_52ru1
_cod_depositor_comments 'Adding full bibliography for 7049455--7049468.cif.'
_cod_database_code 7049463
_reflns_odcompleteness_completeness 99.64
_reflns_odcompleteness_iscentric 1
_reflns_odcompleteness_theta 26.32
_oxdiff_exptl_absorpt_empirical_details
;
Empirical correction (ABSPACK) includes:
- Absorption correction using spherical harmonics
- Frame scaling
;
_oxdiff_exptl_absorpt_empirical_full_max 2.160
_oxdiff_exptl_absorpt_empirical_full_min 0.675
_shelx_space_group_comment
;
The symmetry employed for this shelxl refinement is uniquely defined
by the following loop, which should always be used as a source of
symmetry information in preference to the above space-group names.
They are only intended as comments.
;
_shelxl_version_number 2014-3

loop_
_space_group_symop_operation_xyz
'x, y, z'
'-x+1/2, y+1/2, -z+1/2'
'-x, -y, -z'
'x-1/2, -y-1/2, z-1/2'

loop_
_atom_site_label
_atom_site_type_symbol
_atom_site_fract_x
_atom_site_fract_y
_atom_site_fract_z
_atom_site_U_iso_or_equiv
_atom_site_adp_type
_atom_site_occupancy
_atom_site_site_symmetry_order
_atom_site_calc_flag
_atom_site_refinement_flags_posn
_atom_site_refinement_flags_adp
Ru1 Ru 0.68284(2) 0.94580(4) 0.07292(2) 0.01976(13) Uani 1 1 d . .
Br1 Br 0.64585(4) 1.12937(8) -0.22056(3) 0.04621(19) Uani 1 1 d . .
Br2 Br 1.00881(4) 1.36730(8) -0.10430(4) 0.0534(2) Uani 1 1 d . .
Cl1 Cl 0.66162(8) 1.22115(15) 0.11584(8) 0.0326(3) Uani 1 1 d . .
O1 O 0.6688(2) 1.0354(4) -0.04250(19) 0.0253(7) Uani 1 1 d . .
N1 N 0.8211(3) 1.0329(4) 0.0761(2) 0.0222(8) Uani 1 1 d . .
C1 C 0.8911(4) 0.9709(7) 0.2170(3) 0.0373(13) Uani 1 1 d . .
H1A H 0.8316 0.9949 0.2282 0.056 Uiso 1 1 calc R U
H1B H 0.9390 1.0194 0.2579 0.056 Uiso 1 1 calc R U
H1C H 0.8999 0.8549 0.2170 0.056 Uiso 1 1 calc R U
C2 C 0.8955(3) 1.0379(6) 0.1370(3) 0.0289(11) Uani 1 1 d . .
C3 C 0.9790(3) 1.1103(6) 0.1268(4) 0.0345(12) Uani 1 1 d . .
H3 H 1.0309 1.1089 0.1694 0.041 Uiso 1 1 calc R U
C4 C 0.9850(3) 1.1812(6) 0.0567(3) 0.0338(12) Uani 1 1 d . .
H4 H 1.0402 1.2307 0.0518 0.041 Uiso 1 1 calc R U
C5 C 0.9080(3) 1.1808(5) -0.0092(3) 0.0238(10) Uani 1 1 d . .
C6 C 0.9050(3) 1.2481(6) -0.0857(3) 0.0322(12) Uani 1 1 d . .
C7 C 0.8287(3) 1.2330(6) -0.1474(3) 0.0317(12) Uani 1 1 d . .
H7 H 0.8295 1.2739 -0.1984 0.038 Uiso 1 1 calc R U
C8 C 0.7496(3) 1.1561(6) -0.1338(3) 0.0279(11) Uani 1 1 d . .
C9 C 0.7442(3) 1.0976(5) -0.0580(3) 0.0221(10) Uani 1 1 d . .
C10 C 0.8261(3) 1.1047(5) 0.0036(3) 0.0228(10) Uani 1 1 d . .
C11 C 0.7502(5) 0.6244(9) -0.0699(5) 0.073(2) Uani 1 1 d . .
H11A H 0.7768 0.5317 -0.0387 0.109 Uiso 1 1 calc R U
H11B H 0.7856 0.7201 -0.0505 0.109 Uiso 1 1 calc R U
H11C H 0.7513 0.6070 -0.1257 0.109 Uiso 1 1 calc R U
C12 C 0.6510(4) 0.6469(7) -0.0619(3) 0.0426(14) Uani 1 1 d . .
H12 H 0.6232 0.7312 -0.1007 0.051 Uiso 1 1 calc R U
C13 C 0.5918(5) 0.4955(8) -0.0817(4) 0.065(2) Uani 1 1 d . .
H13A H 0.5938 0.4582 -0.1349 0.098 Uiso 1 1 calc R U
H13B H 0.5288 0.5204 -0.0796 0.098 Uiso 1 1 calc R U
H13C H 0.6152 0.4116 -0.0430 0.098 Uiso 1 1 calc R U
C14 C 0.6436(3) 0.7055(6) 0.0208(3) 0.0288(11) Uani 1 1 d . .
C15 C 0.7142(3) 0.6891(6) 0.0908(3) 0.0287(11) Uani 1 1 d . .
H15 H 0.7687 0.6347 0.0879 0.034 Uiso 1 1 calc R U
C16 C 0.7040(4) 0.7549(6) 0.1672(3) 0.0311(12) Uani 1 1 d . .
H16 H 0.7504 0.7377 0.2134 0.037 Uiso 1 1 calc R U
C17 C 0.6256(3) 0.8435(6) 0.1726(3) 0.0280(11) Uani 1 1 d . .
C18 C 0.6173(4) 0.9222(7) 0.2504(3) 0.0416(14) Uani 1 1 d . .
H18A H 0.6767 0.9209 0.2876 0.062 Uiso 1 1 calc R U
H18B H 0.5731 0.8634 0.2732 0.062 Uiso 1 1 calc R U
H18C H 0.5969 1.0329 0.2402 0.062 Uiso 1 1 calc R U
C19 C 0.5535(3) 0.8604(5) 0.1016(3) 0.0295(12) Uani 1 1 d . .
H19 H 0.4997 0.9175 0.1040 0.035 Uiso 1 1 calc R U
C20 C 0.5631(3) 0.7917(6) 0.0284(3) 0.0273(11) Uani 1 1 d . .
H20 H 0.5148 0.8032 -0.0169 0.033 Uiso 1 1 calc R U

loop_
_atom_site_aniso_label
_atom_site_aniso_U_11
_atom_site_aniso_U_22
_atom_site_aniso_U_33
_atom_site_aniso_U_23
_atom_site_aniso_U_13
_atom_site_aniso_U_12
Ru1 0.0200(2) 0.0248(2) 0.0155(2) 0.00147(14) 0.00618(16) -0.00140(14)
Br1 0.0480(4) 0.0694(4) 0.0203(3) 0.0054(3) 0.0056(3) 0.0001(3)
Br2 0.0474(4) 0.0576(4) 0.0655(5) 0.0108(3) 0.0343(3) -0.0133(3)
Cl1 0.0360(7) 0.0300(6) 0.0311(7) -0.0049(5) 0.0059(6) 0.0022(5)
O1 0.0211(16) 0.0374(19) 0.0171(18) 0.0066(14) 0.0035(14) -0.0053(14)
N1 0.025(2) 0.024(2) 0.019(2) 0.0005(16) 0.0072(17) -0.0010(16)
C1 0.033(3) 0.048(3) 0.027(3) -0.002(3) -0.002(2) -0.011(2)
C2 0.029(3) 0.034(3) 0.023(3) -0.001(2) 0.004(2) 0.000(2)
C3 0.030(3) 0.030(3) 0.041(3) -0.003(2) 0.002(2) -0.003(2)
C4 0.027(3) 0.036(3) 0.041(4) -0.004(3) 0.014(2) -0.005(2)
C5 0.023(2) 0.020(2) 0.033(3) -0.002(2) 0.016(2) -0.0023(18)
C6 0.034(3) 0.027(3) 0.042(4) 0.006(2) 0.024(3) 0.000(2)
C7 0.039(3) 0.033(3) 0.029(3) 0.009(2) 0.021(2) 0.000(2)
C8 0.028(3) 0.036(3) 0.021(3) 0.006(2) 0.007(2) -0.002(2)
C9 0.026(2) 0.023(2) 0.020(3) -0.003(2) 0.009(2) -0.0006(19)
C10 0.022(2) 0.022(2) 0.027(3) 0.002(2) 0.012(2) 0.0029(19)
C11 0.076(5) 0.094(6) 0.061(5) -0.035(4) 0.043(4) -0.003(4)
C12 0.063(4) 0.044(3) 0.024(3) -0.018(2) 0.016(3) -0.013(3)
C13 0.079(5) 0.060(4) 0.056(5) -0.025(4) 0.014(4) -0.010(4)
C14 0.035(3) 0.028(3) 0.024(3) -0.003(2) 0.009(2) -0.009(2)
C15 0.030(3) 0.025(2) 0.031(3) 0.003(2) 0.007(2) 0.008(2)
C16 0.038(3) 0.031(3) 0.025(3) 0.005(2) 0.007(2) -0.002(2)
C17 0.040(3) 0.027(3) 0.022(3) 0.005(2) 0.018(2) -0.009(2)
C18 0.061(4) 0.044(3) 0.025(3) -0.003(3) 0.022(3) -0.005(3)
C19 0.030(3) 0.028(3) 0.037(3) 0.006(2) 0.022(2) 0.001(2)
C20 0.022(2) 0.032(3) 0.026(3) 0.005(2) 0.000(2) -0.008(2)

loop_
_atom_type_symbol
_atom_type_description
_atom_type_scat_dispersion_real
_atom_type_scat_dispersion_imag
_atom_type_scat_source
C C 0.0033 0.0016 'International Tables Vol C Tables 4.2.6.8 and 6.1.1.4'
H H 0.0000 0.0000 'International Tables Vol C Tables 4.2.6.8 and 6.1.1.4'
Br Br -0.2901 2.4595 'International Tables Vol C Tables 4.2.6.8 and 6.1.1.4'
Cl Cl 0.1484 0.1585 'International Tables Vol C Tables 4.2.6.8 and 6.1.1.4'
N N 0.0061 0.0033 'International Tables Vol C Tables 4.2.6.8 and 6.1.1.4'
O O 0.0106 0.0060 'International Tables Vol C Tables 4.2.6.8 and 6.1.1.4'
Ru Ru -1.2594 0.8363 'International Tables Vol C Tables 4.2.6.8 and 6.1.1.4'

loop_
_geom_angle_atom_site_label_1
_geom_angle_atom_site_label_2
_geom_angle_atom_site_label_3
_geom_angle
O1 Ru1 Cl1 87.72(10)
O1 Ru1 N1 78.52(13)
O1 Ru1 C14 88.60(16)
O1 Ru1 C15 117.02(16)
O1 Ru1 C16 155.44(16)
O1 Ru1 C17 152.33(16)
O1 Ru1 C19 114.58(16)
O1 Ru1 C20 88.49(16)
N1 Ru1 Cl1 82.39(10)
N1 Ru1 C14 118.34(16)
N1 Ru1 C15 98.45(16)
N1 Ru1 C16 103.63(17)
N1 Ru1 C17 128.80(17)
N1 Ru1 C19 166.09(18)
N1 Ru1 C20 153.89(17)
C14 Ru1 Cl1 157.70(13)
C14 Ru1 C16 68.64(18)
C14 Ru1 C17 81.66(18)
C14 Ru1 C19 68.57(18)
C15 Ru1 Cl1 155.02(14)
C15 Ru1 C14 37.61(18)
C15 Ru1 C16 38.50(18)
C15 Ru1 C17 68.31(18)
C15 Ru1 C19 80.09(18)
C15 Ru1 C20 67.32(18)
C16 Ru1 Cl1 116.84(14)
C16 Ru1 C17 36.51(18)
C17 Ru1 Cl1 91.58(13)
C19 Ru1 Cl1 93.13(13)
C19 Ru1 C16 66.61(18)
C19 Ru1 C17 37.81(18)
C20 Ru1 Cl1 119.99(13)
C20 Ru1 C14 37.89(17)
C20 Ru1 C16 79.22(19)
C20 Ru1 C17 68.01(18)
C20 Ru1 C19 37.45(18)
C9 O1 Ru1 114.8(3)
C2 N1 Ru1 130.2(3)
C2 N1 C10 118.7(4)
C10 N1 Ru1 110.9(3)
N1 C2 C1 120.3(4)
N1 C2 C3 120.7(5)
C3 C2 C1 119.0(5)
C4 C3 C2 121.4(5)
C3 C4 C5 120.1(5)
C4 C5 C10 116.4(4)
C6 C5 C4 126.1(4)
C6 C5 C10 117.5(4)
C5 C6 Br2 119.6(4)
C7 C6 Br2 118.7(4)
C7 C6 C5 121.7(4)
C6 C7 C8 119.7(5)
C7 C8 Br1 119.3(4)
C9 C8 Br1 118.6(3)
C9 C8 C7 122.1(5)
O1 C9 C8 123.1(4)
O1 C9 C10 119.8(4)
C8 C9 C10 117.1(4)
N1 C10 C5 122.6(4)
N1 C10 C9 115.8(4)
C9 C10 C5 121.5(4)
C13 C12 C11 113.8(5)
C14 C12 C11 113.1(5)
C14 C12 C13 108.1(5)
C12 C14 Ru1 126.6(3)
C15 C14 Ru1 70.3(3)
C15 C14 C12 124.3(5)
C15 C14 C20 117.0(5)
C20 C14 Ru1 70.4(3)
C20 C14 C12 118.6(5)
C14 C15 Ru1 72.0(3)
C14 C15 C16 121.2(4)
C16 C15 Ru1 72.5(3)
C15 C16 Ru1 69.0(3)
C17 C16 Ru1 72.0(3)
C17 C16 C15 120.7(5)
C16 C17 Ru1 71.5(3)
C16 C17 C18 121.1(5)
C16 C17 C19 118.3(5)
C18 C17 Ru1 128.9(3)
C19 C17 Ru1 70.0(3)
C19 C17 C18 120.7(5)
C17 C19 Ru1 72.1(3)
C20 C19 Ru1 70.5(3)
C20 C19 C17 120.4(4)
C14 C20 Ru1 71.7(3)
C19 C20 Ru1 72.0(3)
C19 C20 C14 122.3(5)

loop_
_geom_bond_atom_site_label_1
_geom_bond_atom_site_label_2
_geom_bond_distance
Ru1 Cl1 2.4143(12)
Ru1 O1 2.057(3)
Ru1 N1 2.152(4)
Ru1 C14 2.185(5)
Ru1 C15 2.163(5)
Ru1 C16 2.210(5)
Ru1 C17 2.216(4)
Ru1 C19 2.188(5)
Ru1 C20 2.169(4)
Br1 C8 1.887(5)
Br2 C6 1.902(5)
O1 C9 1.304(5)
N1 C2 1.332(6)
N1 C10 1.379(6)
C1 C2 1.479(7)
C2 C3 1.414(7)
C3 C4 1.343(7)
C4 C5 1.408(7)
C5 C6 1.401(7)
C5 C10 1.420(6)
C6 C7 1.364(7)
C7 C8 1.391(6)
C8 C9 1.391(6)
C9 C10 1.413(6)
C11 C12 1.513(8)
C12 C13 1.513(8)
C12 C14 1.509(7)
C14 C15 1.402(7)
C14 C20 1.414(7)
C15 C16 1.443(7)
C16 C17 1.387(7)
C17 C18 1.497(7)
C17 C19 1.427(7)
C19 C20 1.399(7)
